data_7700507
loop_
_publ_author_name
'Su, Yu-Chia'
'Tsai, Chen-Yen'
'Huang, Li-Shin'
'Lin, Chia-Her'
'Ko, Bao-Tsan'

_publ_section_title
;
 Synthesis and characterization of di-nuclear bis(benzotriazole
 iminophenolate) cobalt complexes: catalysis for the copolymerization of
 carbon dioxide with epoxides.
;
_journal_issue 32
_journal_name_full 'Dalton transactions (Cambridge, England : 2003)'
_journal_page_first 12239
_journal_page_last 12249
_journal_paper_doi 10.1039/c9dt02174d
_journal_volume 48
_journal_year 2019
_chemical_formula_sum 'C59 H64 Cl Co2 N8 O10'
_chemical_formula_weight 1198.49
_space_group_crystal_system triclinic
_space_group_IT_number 1
_space_group_name_Hall 'P 1'
_space_group_name_H-M_alt 'P 1'
_symmetry_space_group_name_Hall 'P 1'
_symmetry_space_group_name_H-M 'P 1'
_atom_sites_solution_hydrogens geom
_audit_creation_method SHELXL-2018/3
_audit_update_record
;
2019-07-10 deposited with the CCDC.    2019-07-11 downloaded from the CCDC.
;
_cell_angle_alpha 106.321(2)
_cell_angle_beta 97.244(2)
_cell_angle_gamma 106.744(2)
_cell_formula_units_Z 1
_cell_length_a 10.7521(4)
_cell_length_b 11.9322(6)
_cell_length_c 14.3164(7)
_cell_measurement_reflns_used 9463
_cell_measurement_temperature 150(2)
_cell_measurement_theta_max 28.31
_cell_measurement_theta_min 3.00
_cell_volume 1644.59(14)
_computing_cell_refinement 'Bruker SAINT'
_computing_data_collection 'Bruker APEX2'
_computing_data_reduction 'Bruker SAINT'
_computing_molecular_graphics 'Bruker SHELXTL'
_computing_publication_material 'Bruker SHELXTL'
_computing_structure_refinement 'SHELXL-2014 (Sheldrick 2014)'
_computing_structure_solution 'SHELXS-97 (Sheldrick 2008)'
_diffrn_ambient_temperature 150(2)
_diffrn_detector_area_resol_mean 8.3333
_diffrn_measured_fraction_theta_full 0.998
_diffrn_measured_fraction_theta_max 0.993
_diffrn_measurement_device_type 'Bruker APEX-II CCD'
_diffrn_measurement_method '\f and \w scans'
_diffrn_radiation_type MoK\a
_diffrn_radiation_wavelength 0.71073
_diffrn_reflns_av_R_equivalents 0.0314
_diffrn_reflns_av_unetI/netI 0.0425
_diffrn_reflns_Laue_measured_fraction_full 0.998
_diffrn_reflns_Laue_measured_fraction_max 0.993
_diffrn_reflns_limit_h_max 14
_diffrn_reflns_limit_h_min -14
_diffrn_reflns_limit_k_max 15
_diffrn_reflns_limit_k_min -15
_diffrn_reflns_limit_l_max 19
_diffrn_reflns_limit_l_min -19
_diffrn_reflns_number 49742
_diffrn_reflns_point_group_measured_fraction_full 0.996
_diffrn_reflns_point_group_measured_fraction_max 0.969
_diffrn_reflns_theta_full 25.000
_diffrn_reflns_theta_max 28.338
_diffrn_reflns_theta_min 3.052
_exptl_absorpt_coefficient_mu 0.602
_exptl_absorpt_correction_T_max 0.9581
_exptl_absorpt_correction_T_min 0.7016
_exptl_absorpt_correction_type multi-scan
_exptl_crystal_colour brown
_exptl_crystal_density_diffrn 1.210
_exptl_crystal_density_method 'not measured'
_exptl_crystal_description block
_exptl_crystal_F_000 625
_exptl_crystal_size_max 0.50
_exptl_crystal_size_mid 0.12
_exptl_crystal_size_min 0.10
_refine_diff_density_max 0.472
_refine_diff_density_min -0.345
_refine_diff_density_rms 0.056
_refine_ls_abs_structure_details
;
 Refined as an inversion twin.
;
_refine_ls_abs_structure_Flack 0.918(10)
_refine_ls_extinction_method none
_refine_ls_goodness_of_fit_ref 0.774
_refine_ls_hydrogen_treatment constr
_refine_ls_matrix_type full
_refine_ls_number_parameters 732
_refine_ls_number_reflns 15907
_refine_ls_number_restraints 1263
_refine_ls_restrained_S_all 0.767
_refine_ls_R_factor_all 0.0396
_refine_ls_R_factor_gt 0.0330
_refine_ls_shift/su_max 0.005
_refine_ls_shift/su_mean 0.000
_refine_ls_structure_factor_coef Fsqd
_refine_ls_weighting_details 'w=1/[\s^2^(Fo^2^)+(0.0814P)^2^+0.6711P] where P=(Fo^2^+2Fc^2^)/3'
_refine_ls_weighting_scheme calc
_refine_ls_wR_factor_gt 0.0883
_refine_ls_wR_factor_ref 0.0938
_reflns_Friedel_coverage 0.952
_reflns_Friedel_fraction_full 0.995
_reflns_Friedel_fraction_max 0.945
_reflns_number_gt 14435
_reflns_number_total 15907
_reflns_threshold_expression 'I > 2\s(I)'
_cod_data_source_file c9dt02174d2.cif
_cod_data_source_block su48
_cod_depositor_comments 'Adding full bibliography for 7700505--7700510.cif.'
_cod_original_cell_volume 1644.59(13)
_cod_database_code 7700507
_shelx_shelxl_version_number 2018/3
_shelx_space_group_comment
;
The symmetry employed for this shelxl refinement is uniquely defined
by the following loop, which should always be used as a source of
symmetry information in preference to the above space-group names.
They are only intended as comments.
;

loop_
_space_group_symop_operation_xyz
'x, y, z'

loop_
_atom_site_label
_atom_site_type_symbol
_atom_site_fract_x
_atom_site_fract_y
_atom_site_fract_z
_atom_site_U_iso_or_equiv
_atom_site_adp_type
_atom_site_occupancy
_atom_site_site_symmetry_order
_atom_site_calc_flag
_atom_site_refinement_flags_posn
_atom_site_refinement_flags_adp
Co1 Co 0.49835(3) 0.48880(3) 1.09266(3) 0.01270(9) Uani 1 1 d . .
Co2 Co 0.50204(3) 0.51310(3) 0.90366(3) 0.01377(9) Uani 1 1 d . .
N7 N 0.3702(3) 0.4798(3) 1.1733(2) 0.0160(6) Uani 1 1 d . .
N8 N 0.6242(3) 0.4787(3) 1.1933(2) 0.0167(6) Uani 1 1 d . .
N1 N 0.3494(3) 0.5207(3) 0.8073(2) 0.0166(6) Uani 1 1 d . .
N2 N 0.2184(3) 0.4647(3) 0.8009(2) 0.0153(5) Uani 1 1 d . .
N3 N 0.1365(3) 0.4688(3) 0.72609(19) 0.0181(5) Uani 1 1 d . .
N4 N 0.6564(3) 0.5141(3) 0.8326(2) 0.0180(6) Uani 1 1 d . .
N5 N 0.7861(3) 0.5636(3) 0.8793(2) 0.0177(6) Uani 1 1 d . .
N6 N 0.8714(3) 0.5557(3) 0.8206(2) 0.0258(6) Uani 1 1 d . .
O1 O 0.3720(2) 0.5074(2) 0.99562(17) 0.0135(5) Uani 1 1 d . .
O2 O 0.6284(2) 0.4928(2) 1.01273(18) 0.0154(5) Uani 1 1 d . .
O3 O 0.5644(2) 0.6653(2) 1.14746(17) 0.0171(5) Uani 1 1 d . .
O4 O 0.5762(2) 0.6992(2) 1.00045(17) 0.0169(5) Uani 1 1 d . .
O5 O 0.4337(2) 0.3132(2) 1.02865(16) 0.0156(4) Uani 1 1 d . .
O6 O 0.4264(2) 0.3200(2) 0.87131(17) 0.0183(5) Uani 1 1 d . .
O9 O -0.0584(3) 0.3655(3) 0.2242(2) 0.0402(7) Uani 1 1 d . .
O10 O 0.0892(4) 0.5493(3) 0.3432(3) 0.0525(9) Uani 1 1 d . .
O7 O 0.1008(4) 0.3623(4) 0.3510(3) 0.0623(11) Uani 1 1 d . .
O8 O -0.0814(3) 0.4227(4) 0.3889(2) 0.0580(11) Uani 1 1 d . .
Cl1 Cl 0.01175(8) 0.42337(8) 0.32711(6) 0.02390(16) Uani 1 1 d . .
C1 C 0.2451(3) 0.4341(3) 0.9655(2) 0.0133(6) Uani 1 1 d . U
C2 C 0.1671(3) 0.4083(3) 0.8709(2) 0.0155(6) Uani 1 1 d . U
C3 C 0.0342(3) 0.3306(3) 0.8414(3) 0.0172(6) Uani 1 1 d . U
H3 H -0.014025 0.311989 0.775439 0.021 Uiso 1 1 calc R U
C4 C -0.0294(3) 0.2795(3) 0.9061(3) 0.0171(6) Uani 1 1 d . U
C5 C 0.0435(3) 0.3139(3) 1.0033(3) 0.0191(6) Uani 1 1 d . U
H5 H 0.000443 0.286390 1.050904 0.023 Uiso 1 1 calc R U
C6 C 0.1782(3) 0.3876(3) 1.0329(3) 0.0168(6) Uani 1 1 d . U
C7 C 0.2443(3) 0.4305(3) 1.1375(2) 0.0171(6) Uani 1 1 d . U
H7 H 0.189165 0.421165 1.183677 0.021 Uiso 1 1 calc R U
C8 C 0.4214(3) 0.5359(3) 1.2817(2) 0.0218(6) Uani 1 1 d . U
H8A H 0.346650 0.542215 1.314322 0.026 Uiso 1 1 calc R U
H8B H 0.484971 0.620981 1.297506 0.026 Uiso 1 1 calc R U
C9 C 0.4915(4) 0.4593(4) 1.3230(3) 0.0268(7) Uani 1 1 d . U
H9A H 0.552420 0.513087 1.388288 0.032 Uiso 1 1 calc R U
H9B H 0.423740 0.391570 1.334751 0.032 Uiso 1 1 calc R U
C10 C 0.5711(3) 0.4030(3) 1.2541(3) 0.0222(6) Uani 1 1 d . U
H10A H 0.646218 0.393328 1.295018 0.027 Uiso 1 1 calc R U
H10B H 0.513087 0.319242 1.209121 0.027 Uiso 1 1 calc R U
C11 C 0.7506(3) 0.5333(3) 1.2098(3) 0.0182(6) Uani 1 1 d . U
H11 H 0.804060 0.533068 1.267771 0.022 Uiso 1 1 calc R U
C12 C 0.8186(3) 0.5951(3) 1.1478(3) 0.0168(6) Uani 1 1 d . U
C17 C 0.9537(3) 0.6699(3) 1.1837(3) 0.0204(7) Uani 1 1 d . U
H17 H 0.995693 0.685602 1.250784 0.024 Uiso 1 1 calc R U
C16 C 1.0269(3) 0.7211(3) 1.1246(3) 0.0193(6) Uani 1 1 d . U
C15 C 0.9650(3) 0.6876(3) 1.0239(3) 0.0185(6) Uani 1 1 d . U
H15 H 1.014424 0.719262 0.980855 0.022 Uiso 1 1 calc R U
C14 C 0.8336(3) 0.6095(3) 0.9853(2) 0.0169(6) Uani 1 1 d . U
C13 C 0.7547(3) 0.5657(3) 1.0477(3) 0.0160(6) Uani 1 1 d . U
C18 C 0.3508(3) 0.5648(3) 0.7301(2) 0.0177(6) Uani 1 1 d . U
C23 C 0.2174(3) 0.5302(3) 0.6783(2) 0.0195(6) Uani 1 1 d . U
C22 C 0.1877(3) 0.5608(4) 0.5926(3) 0.0283(7) Uani 1 1 d . U
H22 H 0.098468 0.537050 0.556754 0.034 Uiso 1 1 calc R U
C21 C 0.2929(4) 0.6264(4) 0.5628(3) 0.0313(8) Uani 1 1 d . U
H21 H 0.276094 0.647931 0.504608 0.038 Uiso 1 1 calc R U
C20 C 0.4264(3) 0.6630(4) 0.6166(3) 0.0290(8) Uani 1 1 d . U
H20 H 0.496194 0.708830 0.593325 0.035 Uiso 1 1 calc R U
C19 C 0.4578(3) 0.6349(3) 0.7000(3) 0.0245(7) Uani 1 1 d . U
H19 H 0.547334 0.661223 0.736165 0.029 Uiso 1 1 calc R U
C40 C 0.6583(3) 0.4687(3) 0.7344(2) 0.0217(6) Uani 1 1 d . U
C45 C 0.7921(4) 0.4966(4) 0.7277(3) 0.0277(7) Uani 1 1 d . U
C44 C 0.8257(4) 0.4596(5) 0.6346(3) 0.0412(10) Uani 1 1 d . U
H44 H 0.915878 0.477828 0.628968 0.049 Uiso 1 1 calc R U
C43 C 0.7218(4) 0.3959(5) 0.5521(3) 0.0454(11) Uani 1 1 d . U
H43 H 0.740684 0.370581 0.487937 0.054 Uiso 1 1 calc R U
C42 C 0.5879(4) 0.3674(5) 0.5606(3) 0.0381(9) Uani 1 1 d . U
H42 H 0.519488 0.323532 0.501518 0.046 Uiso 1 1 calc R U
C41 C 0.5526(4) 0.3998(4) 0.6495(3) 0.0294(7) Uani 1 1 d . U
H41 H 0.462021 0.377485 0.654358 0.035 Uiso 1 1 calc R U
C24 C -0.1759(3) 0.1948(3) 0.8766(3) 0.0217(7) Uani 1 1 d . U
C26 C -0.2421(4) 0.1776(4) 0.7711(4) 0.0430(11) Uani 1 1 d . U
H26A H -0.241988 0.258112 0.766620 0.064 Uiso 1 1 calc R U
H26B H -0.334163 0.120672 0.754420 0.064 Uiso 1 1 calc R U
H26C H -0.192921 0.143059 0.724233 0.064 Uiso 1 1 calc R U
C25 C -0.2482(4) 0.2607(4) 0.9477(4) 0.0421(10) Uani 1 1 d . U
H25A H -0.210056 0.270370 1.016603 0.063 Uiso 1 1 calc R U
H25B H -0.343197 0.211115 0.930075 0.063 Uiso 1 1 calc R U
H25C H -0.237377 0.342688 0.941877 0.063 Uiso 1 1 calc R U
C27 C -0.1897(4) 0.0699(3) 0.8942(3) 0.0268(7) Uani 1 1 d . U
H27A H -0.285474 0.029484 0.890143 0.032 Uiso 1 1 calc R U
H27B H -0.143002 0.090983 0.964311 0.032 Uiso 1 1 calc R U
C28 C -0.1422(4) -0.0317(4) 0.8296(3) 0.0312(8) Uani 1 1 d . U
C30 C 0.0024(5) 0.0190(4) 0.8233(4) 0.0456(11) Uani 1 1 d . U
H30A H 0.011406 0.079292 0.787952 0.068 Uiso 1 1 calc R U
H30B H 0.029805 -0.049354 0.787133 0.068 Uiso 1 1 calc R U
H30C H 0.059177 0.059818 0.890916 0.068 Uiso 1 1 calc R U
C31 C -0.2343(7) -0.1006(5) 0.7254(4) 0.0590(15) Uani 1 1 d . U
H31A H -0.327416 -0.118381 0.730980 0.089 Uiso 1 1 calc R U
H31B H -0.218980 -0.178688 0.695610 0.089 Uiso 1 1 calc R U
H31C H -0.215449 -0.048750 0.683110 0.089 Uiso 1 1 calc R U
C29 C -0.1545(5) -0.1267(5) 0.8833(4) 0.0472(11) Uani 1 1 d . U
H29A H -0.098291 -0.086336 0.951070 0.071 Uiso 1 1 calc R U
H29B H -0.125423 -0.193646 0.846565 0.071 Uiso 1 1 calc R U
H29C H -0.247544 -0.161322 0.886727 0.071 Uiso 1 1 calc R U
C32 C 1.1745(3) 0.8051(3) 1.1618(3) 0.0227(7) Uani 1 1 d . U
C34 C 1.2283(3) 0.8211(4) 1.2712(3) 0.0305(8) Uani 1 1 d . U
H34A H 1.172819 0.854126 1.312939 0.046 Uiso 1 1 calc R U
H34B H 1.320304 0.878903 1.293869 0.046 Uiso 1 1 calc R U
H34C H 1.225919 0.740452 1.276571 0.046 Uiso 1 1 calc R U
C33 C 1.2539(4) 0.7372(4) 1.0981(3) 0.0324(8) Uani 1 1 d . U
H33A H 1.242660 0.657218 1.108060 0.049 Uiso 1 1 calc R U
H33B H 1.348614 0.788197 1.118625 0.049 Uiso 1 1 calc R U
H33C H 1.220706 0.723328 1.027424 0.049 Uiso 1 1 calc R U
C35 C 1.1984(3) 0.9313(3) 1.1439(3) 0.0225(7) Uani 1 1 d . U
H35A H 1.155977 0.911798 1.073129 0.027 Uiso 1 1 calc R U
H35B H 1.295617 0.967947 1.150710 0.027 Uiso 1 1 calc R U
C36 C 1.1537(3) 1.0362(3) 1.2063(3) 0.0240(7) Uani 1 1 d . U
C38 C 1.2502(5) 1.1090(4) 1.3085(3) 0.0390(10) Uani 1 1 d . U
H38A H 1.240940 1.056663 1.350919 0.058 Uiso 1 1 calc R U
H38B H 1.229252 1.183453 1.340341 0.058 Uiso 1 1 calc R U
H38C H 1.341873 1.133415 1.299655 0.058 Uiso 1 1 calc R U
C39 C 1.1614(5) 1.1278(4) 1.1483(3) 0.0342(9) Uani 1 1 d . U
H39A H 1.250528 1.153696 1.134802 0.051 Uiso 1 1 calc R U
H39B H 1.144057 1.200790 1.188219 0.051 Uiso 1 1 calc R U
H39C H 1.094641 1.087325 1.085033 0.051 Uiso 1 1 calc R U
C37 C 1.0118(4) 0.9887(4) 1.2184(3) 0.0327(8) Uani 1 1 d . U
H37A H 0.951677 0.943188 1.152402 0.049 Uiso 1 1 calc R U
H37B H 0.985819 1.059071 1.252485 0.049 Uiso 1 1 calc R U
H37C H 1.006268 0.933246 1.257996 0.049 Uiso 1 1 calc R U
C46 C 0.5849(3) 0.7335(3) 1.0917(2) 0.0152(6) Uani 1 1 d . U
C47 C 0.6272(3) 0.8707(3) 1.1487(3) 0.0196(6) Uani 1 1 d . U
C48 C 0.6489(4) 0.9546(4) 1.0985(3) 0.0325(8) Uani 1 1 d . U
H48 H 0.638801 0.925989 1.028119 0.039 Uiso 1 1 calc R U
C49 C 0.6856(5) 1.0808(4) 1.1498(4) 0.0412(10) Uani 1 1 d . U
H49 H 0.699970 1.137938 1.114254 0.049 Uiso 1 1 calc R U
C50 C 0.7012(4) 1.1237(4) 1.2520(4) 0.0396(10) Uani 1 1 d . U
H50 H 0.727043 1.210146 1.287270 0.047 Uiso 1 1 calc R U
C51 C 0.6786(5) 1.0390(4) 1.3025(3) 0.0464(11) Uani 1 1 d . U
H51 H 0.688567 1.067430 1.372900 0.056 Uiso 1 1 calc R U
C52 C 0.6413(4) 0.9123(4) 1.2508(3) 0.0345(8) Uani 1 1 d . U
H52 H 0.625678 0.854601 1.285831 0.041 Uiso 1 1 calc R U
C53 C 0.4158(3) 0.2640(3) 0.9337(3) 0.0169(6) Uani 1 1 d . U
C54 C 0.3785(3) 0.1251(3) 0.8951(3) 0.0212(6) Uani 1 1 d . U
C55 C 0.3362(4) 0.0633(4) 0.7931(3) 0.0347(8) Uani 1 1 d . U
H55 H 0.331093 0.108357 0.748388 0.042 Uiso 1 1 calc R U
C56 C 0.3008(5) -0.0665(4) 0.7561(4) 0.0483(11) Uani 1 1 d . U
H56 H 0.269670 -0.109851 0.686319 0.058 Uiso 1 1 calc R U
C57 C 0.3113(5) -0.1301(4) 0.8203(4) 0.0463(11) Uani 1 1 d . U
H57 H 0.288215 -0.217777 0.794932 0.056 Uiso 1 1 calc R U
C58 C 0.3558(5) -0.0679(4) 0.9233(4) 0.0411(9) Uani 1 1 d . U
H58 H 0.363629 -0.112784 0.967765 0.049 Uiso 1 1 calc R U
C59 C 0.3882(4) 0.0598(3) 0.9598(3) 0.0314(8) Uani 1 1 d . U
H59 H 0.417165 0.102712 1.029721 0.038 Uiso 1 1 calc R U

loop_
_atom_site_aniso_label
_atom_site_aniso_U_11
_atom_site_aniso_U_22
_atom_site_aniso_U_33
_atom_site_aniso_U_23
_atom_site_aniso_U_13
_atom_site_aniso_U_12
Co1 0.01162(18) 0.01111(18) 0.01459(19) 0.00458(15) 0.00252(14) 0.00265(14)
Co2 0.01019(18) 0.0164(2) 0.01503(19) 0.00590(16) 0.00353(14) 0.00400(15)
N7 0.0196(13) 0.0147(13) 0.0140(13) 0.0059(10) 0.0047(10) 0.0046(11)
N8 0.0174(13) 0.0164(14) 0.0162(13) 0.0068(11) 0.0016(10) 0.0050(10)
N1 0.0115(12) 0.0185(13) 0.0202(14) 0.0087(11) 0.0038(10) 0.0033(10)
N2 0.0107(12) 0.0179(13) 0.0182(13) 0.0071(10) 0.0027(9) 0.0053(10)
N3 0.0166(12) 0.0226(13) 0.0144(12) 0.0067(10) 0.0018(10) 0.0060(10)
N4 0.0115(12) 0.0208(14) 0.0200(14) 0.0055(11) 0.0031(10) 0.0044(10)
N5 0.0127(12) 0.0213(14) 0.0229(14) 0.0105(11) 0.0060(10) 0.0077(10)
N6 0.0152(13) 0.0415(18) 0.0284(15) 0.0175(13) 0.0113(11) 0.0124(12)
O1 0.0125(11) 0.0134(11) 0.0151(11) 0.0060(9) 0.0041(8) 0.0036(8)
O2 0.0081(10) 0.0171(12) 0.0196(12) 0.0066(10) 0.0026(8) 0.0020(9)
O3 0.0177(11) 0.0124(11) 0.0189(11) 0.0049(9) 0.0024(9) 0.0029(8)
O4 0.0173(10) 0.0123(10) 0.0179(11) 0.0044(9) 0.0029(8) 0.0016(8)
O5 0.0155(10) 0.0152(11) 0.0154(11) 0.0048(9) 0.0041(8) 0.0044(8)
O6 0.0173(11) 0.0175(11) 0.0195(11) 0.0038(9) 0.0042(9) 0.0073(9)
O9 0.0416(16) 0.0469(18) 0.0261(14) 0.0077(13) 0.0059(12) 0.0116(14)
O10 0.054(2) 0.0400(18) 0.054(2) 0.0258(16) -0.0051(16) -0.0014(15)
O7 0.084(3) 0.066(2) 0.050(2) 0.0140(18) 0.0046(19) 0.054(2)
O8 0.0369(17) 0.078(3) 0.0354(17) -0.0029(17) 0.0193(14) 0.0008(17)
Cl1 0.0244(4) 0.0257(4) 0.0236(4) 0.0081(3) 0.0083(3) 0.0103(3)
C1 0.0123(13) 0.0129(14) 0.0165(14) 0.0060(11) 0.0040(11) 0.0056(11)
C2 0.0158(13) 0.0154(14) 0.0174(14) 0.0076(11) 0.0063(11) 0.0049(11)
C3 0.0119(13) 0.0161(14) 0.0220(15) 0.0072(12) 0.0004(11) 0.0028(11)
C4 0.0134(13) 0.0140(13) 0.0261(16) 0.0095(12) 0.0055(11) 0.0048(11)
C5 0.0157(14) 0.0189(15) 0.0244(16) 0.0097(12) 0.0081(12) 0.0047(12)
C6 0.0122(13) 0.0163(14) 0.0222(15) 0.0075(12) 0.0059(11) 0.0035(11)
C7 0.0187(14) 0.0183(15) 0.0179(14) 0.0095(12) 0.0091(11) 0.0060(12)
C8 0.0231(15) 0.0220(16) 0.0155(14) 0.0038(12) 0.0048(12) 0.0026(12)
C9 0.0270(16) 0.0351(18) 0.0199(16) 0.0144(14) 0.0069(13) 0.0071(14)
C10 0.0232(16) 0.0227(16) 0.0244(16) 0.0159(13) 0.0043(12) 0.0062(13)
C11 0.0191(15) 0.0171(14) 0.0188(14) 0.0075(12) 0.0024(12) 0.0059(12)
C12 0.0138(13) 0.0168(14) 0.0212(15) 0.0088(12) 0.0022(11) 0.0056(11)
C17 0.0189(14) 0.0170(15) 0.0228(15) 0.0077(12) -0.0020(12) 0.0045(12)
C16 0.0133(13) 0.0161(14) 0.0269(16) 0.0063(12) 0.0011(11) 0.0050(11)
C15 0.0128(13) 0.0170(14) 0.0276(16) 0.0106(13) 0.0056(12) 0.0045(11)
C14 0.0139(13) 0.0172(14) 0.0202(15) 0.0063(12) 0.0032(11) 0.0063(11)
C13 0.0130(14) 0.0118(14) 0.0221(15) 0.0059(12) 0.0016(12) 0.0035(11)
C18 0.0153(13) 0.0190(14) 0.0186(14) 0.0066(12) 0.0026(11) 0.0056(11)
C23 0.0148(13) 0.0219(15) 0.0199(14) 0.0064(12) 0.0029(11) 0.0046(11)
C22 0.0178(15) 0.039(2) 0.0238(16) 0.0133(15) -0.0020(13) 0.0026(14)
C21 0.0284(17) 0.043(2) 0.0221(16) 0.0180(15) 0.0024(13) 0.0063(15)
C20 0.0202(15) 0.0368(19) 0.0286(17) 0.0170(15) 0.0057(13) 0.0017(14)
C19 0.0159(14) 0.0298(17) 0.0283(16) 0.0140(14) 0.0043(12) 0.0048(12)
C40 0.0201(15) 0.0308(16) 0.0194(14) 0.0120(13) 0.0078(12) 0.0113(12)
C45 0.0218(15) 0.043(2) 0.0263(17) 0.0165(15) 0.0095(13) 0.0157(14)
C44 0.0286(19) 0.076(3) 0.0290(19) 0.0196(19) 0.0159(15) 0.0260(19)
C43 0.036(2) 0.080(3) 0.0232(18) 0.0096(19) 0.0125(15) 0.029(2)
C42 0.0301(19) 0.060(3) 0.0239(17) 0.0059(17) 0.0043(14) 0.0228(18)
C41 0.0214(15) 0.041(2) 0.0255(17) 0.0072(15) 0.0061(13) 0.0144(14)
C24 0.0121(13) 0.0208(15) 0.0305(17) 0.0113(13) 0.0039(12) 0.0006(11)
C26 0.0237(18) 0.041(2) 0.056(3) 0.026(2) -0.0072(18) -0.0039(16)
C25 0.0213(18) 0.033(2) 0.074(3) 0.019(2) 0.0146(19) 0.0095(15)
C27 0.0237(16) 0.0222(16) 0.0326(18) 0.0100(14) 0.0052(14) 0.0043(13)
C28 0.0339(19) 0.0216(17) 0.033(2) 0.0051(15) 0.0049(16) 0.0070(14)
C30 0.048(2) 0.031(2) 0.065(3) 0.013(2) 0.029(2) 0.0185(18)
C31 0.075(4) 0.036(3) 0.043(3) 0.008(2) -0.003(3) -0.003(2)
C29 0.056(3) 0.035(2) 0.049(3) 0.016(2) 0.012(2) 0.013(2)
C32 0.0117(13) 0.0201(15) 0.0332(18) 0.0079(14) 0.0012(12) 0.0035(11)
C34 0.0155(15) 0.0293(18) 0.042(2) 0.0156(16) -0.0052(14) 0.0025(13)
C33 0.0185(16) 0.0231(17) 0.054(2) 0.0083(17) 0.0056(16) 0.0105(13)
C35 0.0148(14) 0.0191(15) 0.0310(17) 0.0063(13) 0.0046(12) 0.0041(11)
C36 0.0236(16) 0.0181(15) 0.0298(18) 0.0080(14) 0.0078(13) 0.0057(12)
C38 0.041(2) 0.030(2) 0.036(2) 0.0017(17) 0.0017(18) 0.0111(17)
C39 0.043(2) 0.0216(18) 0.041(2) 0.0104(16) 0.0125(18) 0.0144(16)
C37 0.0289(18) 0.0309(19) 0.042(2) 0.0112(17) 0.0147(16) 0.0140(15)
C46 0.0104(12) 0.0152(14) 0.0219(15) 0.0082(12) 0.0042(11) 0.0051(10)
C47 0.0141(13) 0.0130(14) 0.0280(16) 0.0030(12) 0.0035(12) 0.0034(11)
C48 0.048(2) 0.0197(17) 0.0309(18) 0.0120(14) 0.0103(16) 0.0096(15)
C49 0.058(2) 0.0179(18) 0.044(2) 0.0112(16) 0.0122(19) 0.0063(17)
C50 0.041(2) 0.0155(17) 0.050(2) -0.0009(16) 0.0009(18) 0.0069(15)
C51 0.065(3) 0.029(2) 0.032(2) 0.0005(17) 0.0046(19) 0.0092(19)
C52 0.049(2) 0.0191(17) 0.0282(18) 0.0068(14) 0.0024(16) 0.0056(15)
C53 0.0127(13) 0.0122(14) 0.0258(16) 0.0048(12) 0.0050(11) 0.0054(10)
C54 0.0199(14) 0.0155(15) 0.0302(17) 0.0053(13) 0.0118(13) 0.0087(12)
C55 0.043(2) 0.0228(18) 0.0339(19) 0.0023(15) 0.0077(16) 0.0127(15)
C56 0.058(3) 0.025(2) 0.043(2) -0.0105(18) 0.011(2) 0.0087(18)
C57 0.058(3) 0.0181(18) 0.055(3) -0.0012(18) 0.019(2) 0.0121(18)
C58 0.057(2) 0.0211(17) 0.049(2) 0.0125(17) 0.0221(19) 0.0142(17)
C59 0.0384(19) 0.0182(16) 0.038(2) 0.0082(15) 0.0152(16) 0.0092(14)

loop_
_atom_type_symbol
_atom_type_description
_atom_type_scat_dispersion_real
_atom_type_scat_dispersion_imag
_atom_type_scat_source
C C 0.0033 0.0016 'International Tables Vol C Tables 4.2.6.8 and 6.1.1.4'
H H 0.0000 0.0000 'International Tables Vol C Tables 4.2.6.8 and 6.1.1.4'
Cl Cl 0.1484 0.1585 'International Tables Vol C Tables 4.2.6.8 and 6.1.1.4'
Co Co 0.3494 0.9721 'International Tables Vol C Tables 4.2.6.8 and 6.1.1.4'
N N 0.0061 0.0033 'International Tables Vol C Tables 4.2.6.8 and 6.1.1.4'
O O 0.0106 0.0060 'International Tables Vol C Tables 4.2.6.8 and 6.1.1.4'

loop_
_geom_angle_atom_site_label_1
_geom_angle_atom_site_label_2
_geom_angle_atom_site_label_3
_geom_angle
N8 Co1 O3 90.77(11)
N8 Co1 N7 90.92(12)
O3 Co1 N7 91.07(11)
N8 Co1 O5 91.83(11)
O3 Co1 O5 175.86(11)
N7 Co1 O5 92.11(11)
N8 Co1 O2 87.65(12)
O3 Co1 O2 90.48(10)
N7 Co1 O2 177.90(12)
O5 Co1 O2 86.40(10)
N8 Co1 O1 177.00(13)
O3 Co1 O1 86.49(10)
N7 Co1 O1 87.91(11)
O5 Co1 O1 90.98(10)
O2 Co1 O1 93.60(10)
N8 Co1 Co2 134.58(9)
O3 Co1 Co2 87.76(7)
N7 Co1 Co2 134.48(9)
O5 Co1 Co2 88.12(7)
O2 Co1 Co2 47.01(7)
O1 Co1 Co2 46.59(7)
O1 Co2 N1 83.84(10)
O1 Co2 O2 86.29(9)
N1 Co2 O2 169.54(10)
O1 Co2 N4 168.83(10)
N1 Co2 N4 107.29(11)
O2 Co2 N4 82.53(10)
O1 Co2 O6 81.44(9)
N1 Co2 O6 95.64(10)
O2 Co2 O6 79.40(9)
N4 Co2 O6 96.22(10)
O1 Co2 O4 79.49(9)
N1 Co2 O4 99.83(10)
O2 Co2 O4 81.74(9)
N4 Co2 O4 99.04(10)
O6 Co2 O4 153.91(9)
O1 Co2 Co1 43.27(7)
N1 Co2 Co1 127.02(8)
O2 Co2 Co1 43.03(7)
N4 Co2 Co1 125.56(8)
O6 Co2 Co1 76.83(7)
O4 Co2 Co1 77.08(6)
C7 N7 C8 119.6(3)
C7 N7 Co1 123.5(2)
C8 N7 Co1 116.9(2)
C11 N8 C10 119.5(3)
C11 N8 Co1 123.5(2)
C10 N8 Co1 117.0(2)
C18 N1 N2 104.1(3)
C18 N1 Co2 130.6(2)
N2 N1 Co2 124.8(2)
N3 N2 N1 115.1(3)
N3 N2 C2 120.5(3)
N1 N2 C2 124.3(3)
N2 N3 C23 104.5(3)
N5 N4 C40 103.8(3)
N5 N4 Co2 124.4(2)
C40 N4 Co2 131.8(2)
N6 N5 N4 115.6(3)
N6 N5 C14 119.8(3)
N4 N5 C14 124.2(3)
N5 N6 C45 103.8(3)
C1 O1 Co1 122.6(2)
C1 O1 Co2 123.3(2)
Co1 O1 Co2 90.14(10)
C13 O2 Co1 123.0(2)
C13 O2 Co2 122.8(2)
Co1 O2 Co2 89.97(9)
C46 O3 Co1 121.7(2)
C46 O4 Co2 125.5(2)
C53 O5 Co1 121.6(2)
C53 O6 Co2 126.4(2)
O8 Cl1 O7 111.5(3)
O8 Cl1 O10 108.5(2)
O7 Cl1 O10 107.8(3)
O8 Cl1 O9 109.45(19)
O7 Cl1 O9 110.5(2)
O10 Cl1 O9 109.0(2)
O1 C1 C2 123.1(3)
O1 C1 C6 120.3(3)
C2 C1 C6 116.3(3)
C3 C2 C1 121.7(3)
C3 C2 N2 116.6(3)
C1 C2 N2 121.7(3)
C4 C3 C2 121.7(3)
C4 C3 H3 119.2
C2 C3 H3 119.2
C3 C4 C5 117.1(3)
C3 C4 C24 123.1(3)
C5 C4 C24 119.7(3)
C4 C5 C6 121.8(3)
C4 C5 H5 119.1
C6 C5 H5 119.1
C5 C6 C1 121.1(3)
C5 C6 C7 118.8(3)
C1 C6 C7 119.6(3)
N7 C7 C6 125.8(3)
N7 C7 H7 117.1
C6 C7 H7 117.1
N7 C8 C9 111.4(3)
N7 C8 H8A 109.3
C9 C8 H8A 109.3
N7 C8 H8B 109.3
C9 C8 H8B 109.3
H8A C8 H8B 108.0
C10 C9 C8 113.6(3)
C10 C9 H9A 108.8
C8 C9 H9A 108.8
C10 C9 H9B 108.8
C8 C9 H9B 108.8
H9A C9 H9B 107.7
N8 C10 C9 113.0(3)
N8 C10 H10A 109.0
C9 C10 H10A 109.0
N8 C10 H10B 109.0
C9 C10 H10B 109.0
H10A C10 H10B 107.8
N8 C11 C12 125.8(3)
N8 C11 H11 117.1
C12 C11 H11 117.1
C17 C12 C13 120.6(3)
C17 C12 C11 119.5(3)
C13 C12 C11 119.3(3)
C16 C17 C12 122.0(3)
C16 C17 H17 119.0
C12 C17 H17 119.0
C17 C16 C15 117.4(3)
C17 C16 C32 123.4(3)
C15 C16 C32 119.1(3)
C14 C15 C16 121.9(3)
C14 C15 H15 119.1
C16 C15 H15 119.1
C15 C14 C13 120.9(3)
C15 C14 N5 117.8(3)
C13 C14 N5 121.0(3)
O2 C13 C12 120.9(3)
O2 C13 C14 121.9(3)
C12 C13 C14 117.0(3)
N1 C18 C19 130.7(3)
N1 C18 C23 107.7(3)
C19 C18 C23 121.5(3)
N3 C23 C22 130.7(3)
N3 C23 C18 108.5(3)
C22 C23 C18 120.7(3)
C21 C22 C23 117.1(3)
C21 C22 H22 121.5
C23 C22 H22 121.5
C22 C21 C20 121.7(3)
C22 C21 H21 119.1
C20 C21 H21 119.1
C19 C20 C21 122.4(3)
C19 C20 H20 118.8
C21 C20 H20 118.8
C20 C19 C18 116.5(3)
C20 C19 H19 121.7
C18 C19 H19 121.7
N4 C40 C45 107.6(3)
N4 C40 C41 130.5(3)
C45 C40 C41 121.8(3)
N6 C45 C40 109.1(3)
N6 C45 C44 130.2(3)
C40 C45 C44 120.7(3)
C43 C44 C45 117.0(4)
C43 C44 H44 121.5
C45 C44 H44 121.5
C44 C43 C42 121.5(4)
C44 C43 H43 119.2
C42 C43 H43 119.2
C41 C42 C43 122.8(4)
C41 C42 H42 118.6
C43 C42 H42 118.6
C42 C41 C40 116.2(3)
C42 C41 H41 121.9
C40 C41 H41 121.9
C26 C24 C4 112.0(3)
C26 C24 C25 107.3(4)
C4 C24 C25 106.6(3)
C26 C24 C27 112.7(3)
C4 C24 C27 111.0(3)
C25 C24 C27 106.8(3)
C24 C26 H26A 109.5
C24 C26 H26B 109.5
H26A C26 H26B 109.5
C24 C26 H26C 109.5
H26A C26 H26C 109.5
H26B C26 H26C 109.5
C24 C25 H25A 109.5
C24 C25 H25B 109.5
H25A C25 H25B 109.5
C24 C25 H25C 109.5
H25A C25 H25C 109.5
H25B C25 H25C 109.5
C24 C27 C28 123.4(3)
C24 C27 H27A 106.5
C28 C27 H27A 106.5
C24 C27 H27B 106.5
C28 C27 H27B 106.5
H27A C27 H27B 106.5
C30 C28 C29 108.6(4)
C30 C28 C31 111.3(4)
C29 C28 C31 106.5(4)
C30 C28 C27 112.6(3)
C29 C28 C27 105.1(4)
C31 C28 C27 112.2(4)
C28 C30 H30A 109.5
C28 C30 H30B 109.5
H30A C30 H30B 109.5
C28 C30 H30C 109.5
H30A C30 H30C 109.5
H30B C30 H30C 109.5
C28 C31 H31A 109.5
C28 C31 H31B 109.5
H31A C31 H31B 109.5
C28 C31 H31C 109.5
H31A C31 H31C 109.5
H31B C31 H31C 109.5
C28 C29 H29A 109.5
C28 C29 H29B 109.5
H29A C29 H29B 109.5
C28 C29 H29C 109.5
H29A C29 H29C 109.5
H29B C29 H29C 109.5
C34 C32 C16 111.5(3)
C34 C32 C33 107.1(3)
C16 C32 C33 106.6(3)
C34 C32 C35 112.4(3)
C16 C32 C35 112.0(3)
C33 C32 C35 106.7(3)
C32 C34 H34A 109.5
C32 C34 H34B 109.5
H34A C34 H34B 109.5
C32 C34 H34C 109.5
H34A C34 H34C 109.5
H34B C34 H34C 109.5
C32 C33 H33A 109.5
C32 C33 H33B 109.5
H33A C33 H33B 109.5
C32 C33 H33C 109.5
H33A C33 H33C 109.5
H33B C33 H33C 109.5
C32 C35 C36 123.0(3)
C32 C35 H35A 106.6
C36 C35 H35A 106.6
C32 C35 H35B 106.6
C36 C35 H35B 106.6
H35A C35 H35B 106.5
C37 C36 C38 110.7(3)
C37 C36 C39 108.5(3)
C38 C36 C39 106.7(3)
C37 C36 C35 112.8(3)
C38 C36 C35 111.7(3)
C39 C36 C35 106.2(3)
C36 C38 H38A 109.5
C36 C38 H38B 109.5
H38A C38 H38B 109.5
C36 C38 H38C 109.5
H38A C38 H38C 109.5
H38B C38 H38C 109.5
C36 C39 H39A 109.5
C36 C39 H39B 109.5
H39A C39 H39B 109.5
C36 C39 H39C 109.5
H39A C39 H39C 109.5
H39B C39 H39C 109.5
C36 C37 H37A 109.5
C36 C37 H37B 109.5
H37A C37 H37B 109.5
C36 C37 H37C 109.5
H37A C37 H37C 109.5
H37B C37 H37C 109.5
O4 C46 O3 127.6(3)
O4 C46 C47 118.8(3)
O3 C46 C47 113.5(3)
C48 C47 C52 119.7(3)
C48 C47 C46 120.0(3)
C52 C47 C46 120.3(3)
C47 C48 C49 120.6(4)
C47 C48 H48 119.7
C49 C48 H48 119.7
C50 C49 C48 120.4(4)
C50 C49 H49 119.8
C48 C49 H49 119.8
C49 C50 C51 119.0(4)
C49 C50 H50 120.5
C51 C50 H50 120.5
C50 C51 C52 120.5(4)
C50 C51 H51 119.8
C52 C51 H51 119.8
C47 C52 C51 119.9(4)
C47 C52 H52 120.0
C51 C52 H52 120.0
O6 C53 O5 126.7(3)
O6 C53 C54 117.7(3)
O5 C53 C54 115.6(3)
C59 C54 C55 120.2(3)
C59 C54 C53 120.8(3)
C55 C54 C53 119.0(3)
C54 C55 C56 119.5(4)
C54 C55 H55 120.2
C56 C55 H55 120.2
C57 C56 C55 119.9(4)
C57 C56 H56 120.1
C55 C56 H56 120.1
C56 C57 C58 120.8(4)
C56 C57 H57 119.6
C58 C57 H57 119.6
C59 C58 C57 119.2(4)
C59 C58 H58 120.4
C57 C58 H58 120.4
C54 C59 C58 120.3(4)
C54 C59 H59 119.8
C58 C59 H59 119.8

loop_
_geom_bond_atom_site_label_1
_geom_bond_atom_site_label_2
_geom_bond_distance
Co1 N8 1.903(3)
Co1 O3 1.904(2)
Co1 N7 1.905(3)
Co1 O5 1.906(2)
Co1 O2 1.914(2)
Co1 O1 1.923(2)
Co2 O1 2.038(2)
Co2 N1 2.047(3)
Co2 O2 2.052(2)
Co2 N4 2.052(3)
Co2 O6 2.100(2)
Co2 O4 2.112(2)
N7 C7 1.280(5)
N7 C8 1.466(4)
N8 C11 1.285(4)
N8 C10 1.473(4)
N1 C18 1.352(4)
N1 N2 1.353(4)
N2 N3 1.319(4)
N2 C2 1.437(4)
N3 C23 1.351(4)
N4 N5 1.345(4)
N4 C40 1.361(4)
N5 N6 1.325(4)
N5 C14 1.428(4)
N6 C45 1.354(5)
O1 C1 1.328(4)
O2 C13 1.324(4)
O3 C46 1.286(4)
O4 C46 1.237(4)
O5 C53 1.284(4)
O6 C53 1.255(4)
O9 Cl1 1.437(3)
O10 Cl1 1.428(3)
O7 Cl1 1.423(3)
O8 Cl1 1.417(3)
C1 C2 1.401(5)
C1 C6 1.414(4)
C2 C3 1.394(4)
C3 C4 1.390(5)
C3 H3 0.9500
C4 C5 1.393(5)
C4 C24 1.535(4)
C5 C6 1.398(5)
C5 H5 0.9500
C6 C7 1.450(5)
C7 H7 0.9500
C8 C9 1.531(5)
C8 H8A 0.9900
C8 H8B 0.9900
C9 C10 1.527(5)
C9 H9A 0.9900
C9 H9B 0.9900
C10 H10A 0.9900
C10 H10B 0.9900
C11 C12 1.444(5)
C11 H11 0.9500
C12 C17 1.407(5)
C12 C13 1.407(5)
C17 C16 1.374(5)
C17 H17 0.9500
C16 C15 1.400(5)
C16 C32 1.542(4)
C15 C14 1.387(5)
C15 H15 0.9500
C14 C13 1.411(5)
C18 C19 1.408(5)
C18 C23 1.412(4)
C23 C22 1.400(5)
C22 C21 1.368(5)
C22 H22 0.9500
C21 C20 1.419(5)
C21 H21 0.9500
C20 C19 1.356(5)
C20 H20 0.9500
C19 H19 0.9500
C40 C45 1.403(5)
C40 C41 1.413(5)
C45 C44 1.409(5)
C44 C43 1.376(6)
C44 H44 0.9500
C43 C42 1.409(6)
C43 H43 0.9500
C42 C41 1.359(5)
C42 H42 0.9500
C41 H41 0.9500
C24 C26 1.517(6)
C24 C25 1.536(6)
C24 C27 1.549(5)
C26 H26A 0.9800
C26 H26B 0.9800
C26 H26C 0.9800
C25 H25A 0.9800
C25 H25B 0.9800
C25 H25C 0.9800
C27 C28 1.559(5)
C27 H27A 0.9900
C27 H27B 0.9900
C28 C30 1.522(6)
C28 C29 1.524(6)
C28 C31 1.533(6)
C30 H30A 0.9800
C30 H30B 0.9800
C30 H30C 0.9800
C31 H31A 0.9800
C31 H31B 0.9800
C31 H31C 0.9800
C29 H29A 0.9800
C29 H29B 0.9800
C29 H29C 0.9800
C32 C34 1.537(5)
C32 C33 1.548(5)
C32 C35 1.552(5)
C34 H34A 0.9800
C34 H34B 0.9800
C34 H34C 0.9800
C33 H33A 0.9800
C33 H33B 0.9800
C33 H33C 0.9800
C35 C36 1.557(5)
C35 H35A 0.9900
C35 H35B 0.9900
C36 C37 1.517(5)
C36 C38 1.534(6)
C36 C39 1.539(5)
C38 H38A 0.9800
C38 H38B 0.9800
C38 H38C 0.9800
C39 H39A 0.9800
C39 H39B 0.9800
C39 H39C 0.9800
C37 H37A 0.9800
C37 H37B 0.9800
C37 H37C 0.9800
C46 C47 1.510(5)
C47 C48 1.372(5)
C47 C52 1.377(5)
C48 C49 1.388(6)
C48 H48 0.9500
C49 C50 1.377(7)
C49 H49 0.9500
C50 C51 1.385(7)
C50 H50 0.9500
C51 C52 1.394(6)
C51 H51 0.9500
C52 H52 0.9500
C53 C54 1.503(5)
C54 C59 1.380(5)
C54 C55 1.385(5)
C55 C56 1.405(6)
C55 H55 0.9500
C56 C57 1.360(8)
C56 H56 0.9500
C57 C58 1.399(7)
C57 H57 0.9500
C58 C59 1.385(5)
C58 H58 0.9500
C59 H59 0.9500
